data_7242268
loop_
_publ_author_name
'Wang, Chen'
'Ying, Jun'
'Zhang, Xin-yue'
'Zhang, Bao-yue'
'Tian, Ai-xiang'
'Wang, Xiu-li'

_publ_section_title
;
 Multifunctional photoelectric sensors and catalysts for CO2RR and Cr(vi)
 solution based on a series of POM-based materials
;
_journal_issue 12
_journal_name_full CrystEngComm
_journal_page_first 2424
_journal_page_last 2431
_journal_paper_doi 10.1039/D0CE01811B
_journal_volume 23
_journal_year 2021
_chemical_formula_moiety 'Ge O40 W12, 4(C16 H16 Cu N4 S4)'
_chemical_formula_sum 'C64 H64 Cu4 Ge N16 O40 S16 W12'
_chemical_formula_weight 4743.22
_space_group_crystal_system monoclinic
_space_group_IT_number 14
_space_group_name_Hall '-P 2yn'
_space_group_name_H-M_alt 'P 1 21/n 1'
_atom_sites_solution_hydrogens geom
_atom_sites_solution_primary iterative
_audit_creation_date 2020-09-10
_audit_creation_method
;
Olex2 1.2
(compiled 2018.05.29 svn.r3508 for OlexSys, GUI svn.r5506)
;
_audit_update_record
;
2020-09-09 deposited with the CCDC.	2021-02-15 downloaded from the CCDC.
;
_cell_angle_alpha 90
_cell_angle_beta 100.791(2)
_cell_angle_gamma 90
_cell_formula_units_Z 2
_cell_length_a 14.0266(10)
_cell_length_b 24.0079(16)
_cell_length_c 16.5999(12)
_cell_measurement_reflns_used 1377
_cell_measurement_temperature 296(2)
_cell_measurement_theta_max 18.48
_cell_measurement_theta_min 2.27
_cell_volume 5491.2(7)
_computing_cell_refinement 'SAINT V8.18C (?, 2016)'
_computing_data_reduction 'SAINT V8.18C (?, 2016)'
_computing_molecular_graphics 'Olex2 (Dolomanov et al., 2009)'
_computing_publication_material 'Olex2 (Dolomanov et al., 2009)'
_computing_structure_refinement 'ShelXL (Sheldrick, 2015)'
_computing_structure_solution 'olex2.solve (Bourhis et al., 2015)'
_diffrn_ambient_temperature 296.15
_diffrn_measured_fraction_theta_full 0.998
_diffrn_measured_fraction_theta_max 0.998
_diffrn_measurement_device_type 'Bruker APEX-II CCD'
_diffrn_measurement_method '\f and \w scans'
_diffrn_radiation_monochromator graphite
_diffrn_radiation_type MoK\a
_diffrn_radiation_wavelength 0.71073
_diffrn_reflns_av_R_equivalents 0.1533
_diffrn_reflns_av_unetI/netI 0.1701
_diffrn_reflns_Laue_measured_fraction_full 0.998
_diffrn_reflns_Laue_measured_fraction_max 0.998
_diffrn_reflns_limit_h_max 7
_diffrn_reflns_limit_h_min -16
_diffrn_reflns_limit_k_max 28
_diffrn_reflns_limit_k_min -28
_diffrn_reflns_limit_l_max 19
_diffrn_reflns_limit_l_min -19
_diffrn_reflns_number 31258
_diffrn_reflns_point_group_measured_fraction_full 0.998
_diffrn_reflns_point_group_measured_fraction_max 0.998
_diffrn_reflns_theta_full 25.022
_diffrn_reflns_theta_max 25.022
_diffrn_reflns_theta_min 1.510
_diffrn_standards_number 0
_exptl_absorpt_coefficient_mu 13.921
_exptl_absorpt_correction_T_max 0.7452
_exptl_absorpt_correction_T_min 0.5620
_exptl_absorpt_correction_type none
_exptl_absorpt_process_details
;
SADABS-2008/1 (Bruker,2008) was used for absorption correction.
wR2(int) was 0.0990 before and 0.0392 after correction.
The Ratio of minimum to maximum transmission is 0.7542.
The \l/2 correction factor is 0.0015.
;
_exptl_crystal_density_diffrn 2.869
_exptl_crystal_description block
_exptl_crystal_F_000 4344
_refine_diff_density_max 1.862
_refine_diff_density_min -2.202
_refine_diff_density_rms 0.277
_refine_ls_extinction_method none
_refine_ls_goodness_of_fit_ref 1.003
_refine_ls_hydrogen_treatment constr
_refine_ls_matrix_type full
_refine_ls_number_parameters 762
_refine_ls_number_reflns 9676
_refine_ls_number_restraints 3491
_refine_ls_restrained_S_all 0.870
_refine_ls_R_factor_all 0.1851
_refine_ls_R_factor_gt 0.0695
_refine_ls_shift/su_max 0.001
_refine_ls_shift/su_mean 0.000
_refine_ls_structure_factor_coef Fsqd
_refine_ls_weighting_details 'w=1/[\s^2^(Fo^2^)+(0.0543P)^2^+8.5996P] where P=(Fo^2^+2Fc^2^)/3'
_refine_ls_weighting_scheme calc
_refine_ls_wR_factor_gt 0.1238
_refine_ls_wR_factor_ref 0.1610
_reflns_Friedel_coverage 0.000
_reflns_number_gt 4356
_reflns_number_total 9676
_reflns_threshold_expression 'I > 2\s(I)'
_cod_data_source_file d0ce01811b2.cif
_cod_data_source_block compound1
_cod_depositor_comments 'Adding full bibliography for 7242268--7242272.cif.'
_cod_database_code 7242268
_shelx_shelxl_version_number 2018/3
_shelx_space_group_comment
;
The symmetry employed for this shelxl refinement is uniquely defined
by the following loop, which should always be used as a source of
symmetry information in preference to the above space-group names.
They are only intended as comments.
;
_olex2_refinement_description
;
1. Fixed Uiso
 At 1.2 times of:
  All C(H) groups, All C(H,H) groups
 At 1.5 times of:
  All C(H,H,H) groups
2. Rigid bond restraints
 S8A, C29
 with sigma for 1-2 distances of 0.01 and sigma for 1-3 distances of 0.01
 S8A, C31
 with sigma for 1-2 distances of 0.01 and sigma for 1-3 distances of 0.01
 S3, C11
 with sigma for 1-2 distances of 0.002 and sigma for 1-3 distances of 0.002
 N4, C15
 with sigma for 1-2 distances of 0.02 and sigma for 1-3 distances of 0.02
 Cu2, N5
 with sigma for 1-2 distances of 0.01 and sigma for 1-3 distances of 0.01
 W4, O16A
 with sigma for 1-2 distances of 0.01 and sigma for 1-3 distances of 0.01
 W6, O15
 with sigma for 1-2 distances of 0.002 and sigma for 1-3 distances of 0.002
 O20A
 with sigma for 1-2 distances of 0.01 and sigma for 1-3 distances of 0.02
 W6, O17
 with sigma for 1-2 distances of 0.002 and sigma for 1-3 distances of 0.002
 W5, O17
 with sigma for 1-2 distances of 0.002 and sigma for 1-3 distances of 0.002
 W4, O17
 with sigma for 1-2 distances of 0.002 and sigma for 1-3 distances of 0.002
 W2, O18
 with sigma for 1-2 distances of 0.002 and sigma for 1-3 distances of 0.002
 W6, O20
 with sigma for 1-2 distances of 0.002 and sigma for 1-3 distances of 0.002
 W2, O20
 with sigma for 1-2 distances of 0.002 and sigma for 1-3 distances of 0.002
 W1, O20
 with sigma for 1-2 distances of 0.002 and sigma for 1-3 distances of 0.002
 Ge1, O17
 with sigma for 1-2 distances of 0.002 and sigma for 1-3 distances of 0.002
 Ge1, O18
 with sigma for 1-2 distances of 0.002 and sigma for 1-3 distances of 0.002
 S4, C14
 with sigma for 1-2 distances of 0.02 and sigma for 1-3 distances of 0.02
3. Uiso/Uaniso restraints and constraints
C5 \\sim C6 \\sim C7 \\sim C12 \\sim C13 \\sim C16 \\sim C15 \\sim C1 \\sim C10
\\sim C14 \\sim C3 \\sim C9 \\sim C2 \\sim C11 \\sim C4 \\sim C8 \\sim C26
\\sim C28 \\sim C17 \\sim C21 \\sim C27 \\sim C18 \\sim C22 \\sim C23 \\sim C19
\\sim C25 \\sim C31 \\sim C32 \\sim C30 \\sim C20 \\sim C24 \\sim C29: within
7A with sigma of 0.01 and sigma for terminal atoms of 0.02
Ge1: within 3.8A with sigma of 0.02 and sigma for terminal atoms of 0.04
S3 \\sim C11: within 2A with sigma of 0.002 and sigma for terminal atoms of
0.004
N4 \\sim C15: within 2A with sigma of 0.002 and sigma for terminal atoms of
0.004
W6 \\sim O15: within 2A with sigma of 0.002 and sigma for terminal atoms of
0.004
O20A: within 2A with sigma of 0.01 and sigma for terminal atoms of 0.02
W6 \\sim O17: within 2A with sigma of 0.002 and sigma for terminal atoms of
0.004
W5 \\sim O17: within 2A with sigma of 0.002 and sigma for terminal atoms of
0.004
W4 \\sim O17: within 2A with sigma of 0.002 and sigma for terminal atoms of
0.004
W2 \\sim O18: within 2A with sigma of 0.002 and sigma for terminal atoms of
0.004
W6 \\sim O20: within 2A with sigma of 0.002 and sigma for terminal atoms of
0.004
W2 \\sim O20: within 2A with sigma of 0.002 and sigma for terminal atoms of
0.004
W1 \\sim O20: within 2A with sigma of 0.002 and sigma for terminal atoms of
0.004
Ge1 \\sim O17: within 2A with sigma of 0.002 and sigma for terminal atoms of
0.004
O6 \\sim O22 \\sim O14 \\sim O1 \\sim O3 \\sim O9 \\sim O7 \\sim O19 \\sim O4
\\sim O11 \\sim O5 \\sim O15 \\sim O21 \\sim O2 \\sim O17 \\sim O20 \\sim O18
\\sim O16 \\sim O12 \\sim O10 \\sim O13 \\sim O8: within 7A with sigma of 0.01
and sigma for terminal atoms of 0.02
O6 \\sim O22 \\sim O14 \\sim O1 \\sim O3 \\sim O9 \\sim O7 \\sim O19 \\sim O4
\\sim O11 \\sim O5 \\sim O15 \\sim O21 \\sim O2 \\sim O17 \\sim O20 \\sim O18
\\sim O16 \\sim O12 \\sim O10 \\sim O13 \\sim O8 \\sim O16A \\sim O11A \\sim
O20A: within 7A with sigma of 0.01 and sigma for terminal atoms of 0.02
Uanis(S4) \\sim Ueq: with sigma of 0.01 and sigma for terminal atoms of 0.02
Uanis(Ge1) \\sim Ueq: with sigma of 0.01 and sigma for terminal atoms of 0.02
Uanis(S8) \\sim Ueq, Uanis(S7) \\sim Ueq: with sigma of 0.01 and sigma for
terminal atoms of 0.02
Uanis(O20A) \\sim Ueq: with sigma of 0.1 and sigma for terminal atoms of 0.2
Uanis(O20) \\sim Ueq: with sigma of 0.01 and sigma for terminal atoms of 0.02
Uanis(O16A) \\sim Ueq, Uanis(O16) \\sim Ueq: with sigma of 0.01 and sigma for
terminal atoms of 0.02
4. Rigid body (RIGU) restrains
 O20A
 with sigma for 1-2 distances of 0.01 and sigma for 1-3 distances of 0.02
5. Others
 Fixed Sof: O11(0.5) O15(0.5) O21(0.5) O17(0.5) O20(0.5) O18(0.5) O16(0.5)
 S7(0.5) S8(0.5) H27(0.5) H27A(0.5) H29(0.5) H29A(0.5) S8A(0.5) S7A(0.5)
 O16A(0.5) O11A(0.5) O20A(0.5)
6.a Aromatic/amide H refined with riding coordinates:
 C6(H6), C14(H14), C3(H3), C11(H11), C21(H21), C27(H27), C27(H27A), C22(H22),
 C29(H29), C29(H29A)
6.b Idealised Me refined as rotating group:
 C16(H16A,H16B,H16C), C1(H1A,H1B,H1C), C9(H9A,H9B,H9C), C8(H8A,H8B,H8C),
 C17(H17A,H17B,H17C), C25(H25A,H25B,H25C), C32(H32A,H32B,H32C), C24(H24A,H24B,
 H24C)
;
_olex2_submission_special_instructions 'No special instructions were received'

loop_
_space_group_symop_operation_xyz
'x, y, z'
'-x+1/2, y+1/2, -z+1/2'
'-x, -y, -z'
'x-1/2, -y-1/2, z-1/2'

loop_
_atom_site_label
_atom_site_type_symbol
_atom_site_fract_x
_atom_site_fract_y
_atom_site_fract_z
_atom_site_U_iso_or_equiv
_atom_site_adp_type
_atom_site_occupancy
_atom_site_site_symmetry_order
_atom_site_calc_flag
_atom_site_refinement_flags_posn
_atom_site_refinement_flags_adp
_atom_site_refinement_flags_occupancy
_atom_site_disorder_assembly
_atom_site_disorder_group
W3 W 0.37316(7) 0.38343(4) 0.40417(7) 0.0462(3) Uani 1 1 d . . . . .
W5 W 0.42759(8) 0.63584(4) 0.43254(6) 0.0473(3) Uani 1 1 d . U . . .
W6 W 0.27921(7) 0.55569(5) 0.53807(7) 0.0567(4) Uani 1 1 d . U . . .
W4 W 0.30117(7) 0.51862(5) 0.33607(6) 0.0528(3) Uani 1 1 d . U . . .
W1 W 0.47700(8) 0.53634(5) 0.70183(6) 0.0545(3) Uani 1 1 d . U . . .
W2 W 0.35139(8) 0.41942(5) 0.60604(7) 0.0526(3) Uani 1 1 d . U . . .
Ge1 Ge 0.500000 0.500000 0.500000 0.0337(7) Uani 1 2 d S TU P . .
O6 O 0.3147(11) 0.3267(6) 0.3622(10) 0.061(3) Uani 1 1 d . U . . .
O22 O 0.5312(11) 0.6228(6) 0.3795(10) 0.0556(16) Uani 1 1 d . U . . .
O14 O 0.1777(11) 0.5828(6) 0.5548(10) 0.057(2) Uani 1 1 d . U . . .
O1 O 0.4678(11) 0.5537(6) 0.7966(10) 0.057(3) Uani 1 1 d . U . . .
O3 O 0.2818(11) 0.3820(7) 0.6561(10) 0.060(3) Uani 1 1 d . U . . .
O9 O 0.4028(11) 0.5010(6) 0.2768(10) 0.0571(16) Uani 1 1 d . U . . .
O7 O 0.4561(11) 0.4007(6) 0.3291(10) 0.0572(16) Uani 1 1 d . U . . .
O19 O 0.2666(11) 0.4795(6) 0.5703(10) 0.0581(15) Uani 1 1 d . U . . .
O4 O 0.3217(11) 0.3914(6) 0.4968(10) 0.0566(15) Uani 1 1 d . U . . .
O11 O 0.376(2) 0.5824(14) 0.360(2) 0.0540(16) Uani 0.5 1 d . U . A 1
O5 O 0.4823(11) 0.3507(6) 0.4701(9) 0.0566(16) Uani 1 1 d . U . . .
O15 O 0.349(2) 0.5657(14) 0.657(2) 0.0545(16) Uani 0.5 1 d . U . A .
O21 O 0.229(2) 0.5420(13) 0.418(2) 0.0545(16) Uani 0.5 1 d . U . A .
O2 O 0.4187(11) 0.4667(6) 0.6918(10) 0.0575(16) Uani 1 1 d . U . . .
O17 O 0.407(2) 0.5453(11) 0.4635(17) 0.0417(8) Uani 0.5 1 d . U . A .
O20 O 0.422(2) 0.5023(12) 0.5695(18) 0.0462(11) Uani 0.5 1 d . U . A 1
O18 O 0.461(2) 0.4379(12) 0.5166(19) 0.0509(13) Uani 0.5 1 d . U . A .
O16 O 0.561(2) 0.5287(12) 0.5942(19) 0.0539(16) Uani 0.5 1 d . U . A 1
O12 O 0.3923(12) 0.6983(7) 0.3984(10) 0.061(3) Uani 1 1 d . U . . .
O10 O 0.2100(11) 0.5291(6) 0.2594(10) 0.058(2) Uani 1 1 d . U . . .
O13 O 0.3390(11) 0.6194(6) 0.4989(10) 0.0581(15) Uani 1 1 d . U . . .
O8 O 0.2918(11) 0.4414(6) 0.3574(10) 0.0579(15) Uani 1 1 d . U . . .
Cu1 Cu 0.1115(2) 0.40426(16) 0.8783(2) 0.0771(12) Uani 1 1 d . . . . .
S3 S 0.0436(7) 0.4759(4) 0.6201(5) 0.0946(19) Uani 1 1 d . U . . .
S2 S 0.0006(7) 0.4347(4) 1.1213(6) 0.111(3) Uani 1 1 d . . . . .
S1 S 0.4153(6) 0.4190(4) 1.0212(6) 0.095(3) Uani 1 1 d . . . . .
S4 S -0.1539(7) 0.2969(4) 0.8162(8) 0.125(4) Uani 1 1 d . U . . .
N2 N 0.0662(14) 0.4267(8) 0.9859(15) 0.070(7) Uani 1 1 d . . . . .
N3 N 0.0710(17) 0.4359(10) 0.7633(13) 0.070(7) Uani 1 1 d . . . . .
N1 N 0.2388(14) 0.4075(8) 0.9533(13) 0.057(6) Uani 1 1 d . . . . .
N4 N 0.0080(18) 0.3444(11) 0.8356(16) 0.089(2) Uani 1 1 d . U . . .
C5 C 0.147(2) 0.4259(13) 1.053(2) 0.089(2) Uani 1 1 d . U . . .
C6 C 0.124(2) 0.4309(12) 1.132(2) 0.089(3) Uani 1 1 d . U . . .
H6 H 0.167811 0.432051 1.181077 0.107 Uiso 1 1 calc R . . . .
C7 C -0.012(2) 0.4310(13) 1.020(2) 0.089(2) Uani 1 1 d . U . . .
C12 C -0.005(2) 0.4054(14) 0.716(2) 0.089(2) Uani 1 1 d . U . . .
C13 C -0.040(2) 0.3642(14) 0.763(2) 0.090(2) Uani 1 1 d . U . . .
C16 C 0.000(2) 0.2841(12) 0.9473(18) 0.094(3) Uani 1 1 d . U . . .
H16A H 0.051108 0.259725 0.938468 0.141 Uiso 1 1 calc GR . . . .
H16B H -0.048810 0.262926 0.967591 0.141 Uiso 1 1 calc GR . . . .
H16C H 0.025524 0.312102 0.986664 0.141 Uiso 1 1 calc GR . . . .
C15 C -0.042(2) 0.3096(14) 0.873(2) 0.090(2) Uani 1 1 d . U . . .
C1 C 0.351(2) 0.3856(12) 0.8593(17) 0.090(3) Uani 1 1 d . U . . .
H1A H 0.395212 0.354566 0.866948 0.135 Uiso 1 1 calc GR . . . .
H1B H 0.380637 0.416222 0.835992 0.135 Uiso 1 1 calc GR . . . .
H1C H 0.292405 0.375001 0.823055 0.135 Uiso 1 1 calc GR . . . .
C10 C 0.101(2) 0.4736(14) 0.722(2) 0.089(2) Uani 1 1 d . U . . .
C14 C -0.134(2) 0.3417(13) 0.7433(19) 0.091(2) Uani 1 1 d . U . . .
H14 H -0.179010 0.350411 0.696353 0.109 Uiso 1 1 calc R . . . .
C3 C 0.330(2) 0.4327(13) 1.075(2) 0.089(3) Uani 1 1 d . U . . .
H3 H 0.341678 0.445419 1.128766 0.107 Uiso 1 1 calc R . . . .
C9 C 0.184(2) 0.5114(12) 0.7548(17) 0.088(3) Uani 1 1 d . U . . .
H9A H 0.181136 0.521424 0.810176 0.133 Uiso 1 1 calc GR . . . .
H9B H 0.180521 0.544352 0.721654 0.133 Uiso 1 1 calc GR . . . .
H9C H 0.244343 0.492477 0.753742 0.133 Uiso 1 1 calc GR . . . .
C2 C 0.329(2) 0.4019(13) 0.937(2) 0.090(2) Uani 1 1 d . U . . .
C11 C -0.025(2) 0.4224(13) 0.638(2) 0.0929(18) Uani 1 1 d . U . . .
H11 H -0.071929 0.406065 0.597938 0.112 Uiso 1 1 calc R . . . .
C4 C 0.240(3) 0.4229(14) 1.031(2) 0.089(2) Uani 1 1 d . U . . .
C8 C -0.110(2) 0.4286(12) 0.9634(17) 0.090(4) Uani 1 1 d . U . . .
H8A H -0.157614 0.446492 0.989070 0.135 Uiso 1 1 calc GR . . . .
H8B H -0.127872 0.390467 0.952015 0.135 Uiso 1 1 calc GR . . . .
H8C H -0.106038 0.447451 0.913063 0.135 Uiso 1 1 calc GR . . . .
Cu2 Cu 0.0969(3) 0.24573(16) 0.5264(2) 0.0779(11) Uani 1 1 d . U . . .
S5 S 0.1262(6) 0.0781(4) 0.3840(5) 0.091(3) Uani 1 1 d . . . . .
S6 S 0.0745(6) 0.3339(4) 0.2869(6) 0.105(3) Uani 1 1 d . . . . .
S7 S -0.161(2) 0.2072(13) 0.6516(17) 0.102(10) Uani 0.5 1 d . U . B 1
S8 S 0.2975(15) 0.1921(11) 0.7586(14) 0.089(8) Uani 0.5 1 d . U . C 1
N5 N 0.0906(14) 0.2782(10) 0.4170(14) 0.068(6) Uani 1 1 d . U . . .
N6 N 0.1276(14) 0.1695(10) 0.4602(12) 0.060(6) Uani 1 1 d . . . . .
N8 N 0.1681(16) 0.2310(7) 0.6417(15) 0.064(7) Uani 1 1 d . . . . .
N7 N -0.0239(16) 0.2342(9) 0.5837(15) 0.070(7) Uani 1 1 d . . . . .
C26 C -0.119(3) 0.2377(13) 0.560(2) 0.089(2) Uani 1 1 d . U . . .
C28 C 0.005(3) 0.2166(14) 0.662(2) 0.089(2) Uani 1 1 d . U . . .
C17 C 0.167(2) 0.0911(12) 0.5515(17) 0.088(4) Uani 1 1 d . U . . .
H17A H 0.174336 0.051672 0.544983 0.132 Uiso 1 1 calc GR . . . .
H17B H 0.118475 0.097786 0.584321 0.132 Uiso 1 1 calc GR . . . .
H17C H 0.227555 0.106802 0.578104 0.132 Uiso 1 1 calc GR . . . .
C21 C 0.084(2) 0.2645(13) 0.2822(19) 0.089(3) Uani 1 1 d . U . . .
H21 H 0.085923 0.245005 0.234070 0.107 Uiso 1 1 calc R . . . .
C27 C -0.073(2) 0.1969(13) 0.691(2) 0.090(2) Uani 1 1 d . U . . .
H27 H -0.063554 0.176032 0.739198 0.108 Uiso 0.5 1 calc R . . B 1
H27A H -0.069425 0.177884 0.740419 0.108 Uiso 0.5 1 calc R . . B 2
C18 C 0.137(2) 0.1169(15) 0.4710(19) 0.088(2) Uani 1 1 d . U . . .
C22 C 0.103(2) 0.1362(13) 0.3264(19) 0.088(3) Uani 1 1 d . U . . .
H22 H 0.090160 0.137191 0.269354 0.106 Uiso 1 1 calc R . . . .
C23 C 0.077(2) 0.3316(15) 0.390(2) 0.089(2) Uani 1 1 d . U . . .
C19 C 0.106(2) 0.1831(14) 0.379(2) 0.088(2) Uani 1 1 d . U . . .
C25 C -0.173(2) 0.2613(12) 0.4828(18) 0.091(3) Uani 1 1 d . U . . .
H25A H -0.216093 0.233672 0.454487 0.136 Uiso 1 1 calc GR . . . .
H25B H -0.128075 0.272797 0.448938 0.136 Uiso 1 1 calc GR . . . .
H25C H -0.209822 0.292897 0.494908 0.136 Uiso 1 1 calc GR . . . .
C31 C 0.260(3) 0.2284(13) 0.671(2) 0.090(2) Uani 1 1 d . U . . .
C32 C 0.340(2) 0.2420(13) 0.6274(18) 0.092(3) Uani 1 1 d . U . . .
H32A H 0.373259 0.274655 0.651405 0.138 Uiso 1 1 calc GR . . . .
H32B H 0.314210 0.248782 0.570536 0.138 Uiso 1 1 calc GR . . . .
H32C H 0.384722 0.211324 0.632270 0.138 Uiso 1 1 calc GR . . . .
C30 C 0.104(3) 0.2144(14) 0.691(2) 0.090(2) Uani 1 1 d . U . . .
C20 C 0.090(2) 0.2402(15) 0.356(2) 0.088(2) Uani 1 1 d . U . . .
C24 C 0.080(2) 0.3781(12) 0.4418(18) 0.089(3) Uani 1 1 d . U . . .
H24A H 0.116437 0.407355 0.422750 0.134 Uiso 1 1 calc GR . . . .
H24B H 0.109670 0.367689 0.496487 0.134 Uiso 1 1 calc GR . . . .
H24C H 0.014738 0.390900 0.441683 0.134 Uiso 1 1 calc GR . . . .
C29 C 0.151(2) 0.1901(13) 0.7572(19) 0.091(2) Uani 1 1 d . U . . .
H29 H 0.122708 0.174227 0.797918 0.109 Uiso 0.5 1 calc R . . C 1
H29A H 0.118641 0.168976 0.790354 0.109 Uiso 0.5 1 calc R . . C 2
S8A S 0.2468(18) 0.1962(11) 0.7762(13) 0.099(6) Uani 0.5 1 d . U . C 2
S7A S -0.1947(18) 0.2144(10) 0.6135(17) 0.098(8) Uani 0.5 1 d . . . B 2
O16A O 0.260(2) 0.5198(13) 0.441(2) 0.0543(16) Uani 0.5 1 d . U . A 2
O11A O 0.338(2) 0.6010(13) 0.340(2) 0.0542(16) Uani 0.5 1 d . U . A 2
O20A O 0.381(2) 0.5714(14) 0.623(2) 0.0548(16) Uani 0.5 1 d . U . A 2

loop_
_atom_site_aniso_label
_atom_site_aniso_U_11
_atom_site_aniso_U_22
_atom_site_aniso_U_33
_atom_site_aniso_U_23
_atom_site_aniso_U_13
_atom_site_aniso_U_12
W3 0.0462(7) 0.0392(6) 0.0522(7) -0.0121(5) 0.0068(5) -0.0030(5)
W5 0.0585(7) 0.0387(6) 0.0427(7) -0.0015(5) 0.0044(5) 0.0037(6)
W6 0.0373(6) 0.0714(8) 0.0590(8) -0.0245(6) 0.0031(5) 0.0125(6)
W4 0.0388(6) 0.0784(9) 0.0368(7) 0.0020(6) -0.0043(5) 0.0085(6)
W1 0.0718(8) 0.0607(8) 0.0300(6) -0.0068(5) 0.0068(6) 0.0183(7)
W2 0.0543(7) 0.0541(7) 0.0492(7) 0.0008(6) 0.0092(6) -0.0096(6)
Ge1 0.0351(17) 0.0397(16) 0.0260(16) -0.0058(14) 0.0054(13) 0.0065(15)
O6 0.060(5) 0.061(5) 0.059(5) -0.011(5) -0.001(5) 0.002(5)
O22 0.058(3) 0.056(3) 0.051(3) -0.003(3) 0.005(3) 0.008(3)
O14 0.055(4) 0.061(4) 0.055(4) -0.005(4) 0.005(4) 0.009(4)
O1 0.063(5) 0.058(5) 0.049(5) -0.003(5) 0.006(5) 0.003(5)
O3 0.061(5) 0.064(5) 0.053(5) 0.002(5) 0.007(4) -0.002(5)
O9 0.059(3) 0.057(3) 0.054(3) 0.002(3) 0.007(3) 0.007(3)
O7 0.059(3) 0.057(3) 0.054(3) 0.000(3) 0.007(3) 0.009(3)
O19 0.061(3) 0.055(3) 0.054(3) -0.002(3) 0.001(3) 0.007(3)
O4 0.058(3) 0.057(3) 0.053(3) -0.002(3) 0.005(3) 0.008(3)
O11 0.057(3) 0.053(3) 0.050(3) -0.001(3) 0.006(3) 0.006(3)
O5 0.059(3) 0.057(3) 0.052(3) -0.001(3) 0.004(3) 0.007(3)
O15 0.057(3) 0.054(3) 0.050(2) -0.001(3) 0.005(3) 0.006(3)
O21 0.057(3) 0.054(3) 0.051(3) -0.001(3) 0.005(3) 0.006(3)
O2 0.061(3) 0.054(3) 0.053(3) -0.002(3) 0.001(3) 0.007(3)
O17 0.0442(19) 0.0428(17) 0.0364(18) -0.0021(18) 0.0033(13) 0.0072(18)
O20 0.050(2) 0.045(2) 0.042(2) -0.002(2) 0.004(3) 0.0050(18)
O18 0.055(3) 0.049(2) 0.049(3) 0.002(3) 0.010(2) 0.002(3)
O16 0.056(3) 0.053(3) 0.050(3) -0.002(3) 0.005(3) 0.006(3)
O12 0.068(5) 0.055(5) 0.058(5) 0.002(5) 0.004(5) 0.014(5)
O10 0.060(4) 0.058(4) 0.053(4) -0.004(4) 0.001(4) 0.009(4)
O13 0.061(3) 0.058(3) 0.054(3) -0.003(3) 0.006(3) 0.003(3)
O8 0.060(3) 0.057(3) 0.056(3) 0.001(3) 0.007(3) 0.009(3)
Cu1 0.062(2) 0.101(3) 0.061(3) 0.005(2) -0.0095(19) -0.007(2)
S3 0.099(4) 0.109(4) 0.072(4) 0.007(4) 0.004(3) 0.013(4)
S2 0.125(8) 0.123(8) 0.101(8) 0.029(6) 0.065(7) 0.017(7)
S1 0.057(5) 0.128(8) 0.091(7) 0.007(6) -0.013(5) 0.001(5)
S4 0.099(6) 0.100(6) 0.175(8) -0.001(6) 0.027(6) -0.013(5)
N2 0.034(12) 0.055(14) 0.11(2) 0.036(14) -0.001(13) 0.014(11)
N3 0.084(18) 0.076(17) 0.051(15) 0.008(13) 0.011(14) 0.026(14)
N1 0.041(13) 0.069(15) 0.062(16) 0.007(12) 0.013(11) -0.001(11)
N4 0.091(5) 0.102(5) 0.073(5) 0.008(4) 0.010(4) 0.011(4)
C5 0.091(5) 0.102(5) 0.071(5) 0.007(4) 0.008(4) 0.011(4)
C6 0.091(5) 0.102(5) 0.072(5) 0.008(4) 0.008(4) 0.009(5)
C7 0.091(5) 0.103(5) 0.072(5) 0.007(4) 0.010(4) 0.010(4)
C12 0.091(4) 0.103(5) 0.072(4) 0.007(4) 0.009(4) 0.011(4)
C13 0.091(4) 0.103(5) 0.072(4) 0.006(4) 0.008(4) 0.011(4)
C16 0.095(6) 0.105(6) 0.077(6) 0.009(5) 0.007(5) 0.008(6)
C15 0.091(4) 0.102(5) 0.073(4) 0.008(4) 0.009(4) 0.011(4)
C1 0.091(6) 0.105(6) 0.071(6) 0.007(5) 0.009(5) 0.012(6)
C10 0.091(4) 0.103(5) 0.072(4) 0.006(4) 0.008(4) 0.011(4)
C14 0.091(4) 0.104(5) 0.074(4) 0.006(4) 0.008(4) 0.011(4)
C3 0.091(5) 0.103(5) 0.072(5) 0.008(4) 0.008(4) 0.010(5)
C9 0.091(6) 0.103(7) 0.071(6) 0.006(6) 0.014(6) 0.007(6)
C2 0.091(5) 0.103(5) 0.072(4) 0.006(4) 0.008(4) 0.011(4)
C11 0.096(4) 0.107(4) 0.072(4) 0.006(3) 0.006(3) 0.013(4)
C4 0.091(5) 0.103(5) 0.071(5) 0.008(4) 0.008(4) 0.010(4)
C8 0.091(7) 0.103(7) 0.075(6) 0.009(6) 0.013(6) 0.007(6)
Cu2 0.094(3) 0.086(3) 0.055(2) 0.005(2) 0.017(2) 0.000(2)
S5 0.088(6) 0.109(7) 0.075(6) -0.036(5) 0.013(5) 0.010(5)
S6 0.090(7) 0.143(9) 0.079(7) 0.051(6) 0.010(5) 0.011(6)
S7 0.096(13) 0.108(13) 0.106(13) 0.011(9) 0.031(9) -0.006(9)
S8 0.089(10) 0.096(11) 0.084(11) 0.012(8) 0.019(8) 0.005(9)
N5 0.042(13) 0.082(17) 0.075(14) 0.018(13) 0.002(12) -0.008(13)
N6 0.049(14) 0.086(17) 0.042(14) 0.004(12) 0.002(11) -0.007(13)
N8 0.070(16) 0.018(11) 0.10(2) -0.020(12) 0.010(15) -0.004(11)
N7 0.064(16) 0.059(15) 0.087(19) -0.029(14) 0.016(14) -0.005(13)
C26 0.091(4) 0.103(5) 0.072(4) 0.006(4) 0.009(4) 0.011(4)
C28 0.091(4) 0.103(5) 0.072(4) 0.006(4) 0.009(4) 0.011(4)
C17 0.088(6) 0.101(7) 0.071(6) 0.006(6) 0.006(6) 0.009(6)
C21 0.090(5) 0.103(5) 0.071(5) 0.007(4) 0.009(4) 0.009(5)
C27 0.092(5) 0.104(5) 0.073(4) 0.007(4) 0.009(4) 0.011(4)
C18 0.089(5) 0.103(5) 0.071(5) 0.007(4) 0.009(4) 0.011(4)
C22 0.089(5) 0.102(5) 0.071(5) 0.007(4) 0.008(4) 0.010(5)
C23 0.090(4) 0.103(5) 0.072(4) 0.007(4) 0.009(4) 0.010(4)
C19 0.089(5) 0.103(5) 0.071(5) 0.007(4) 0.010(4) 0.011(4)
C25 0.091(6) 0.105(6) 0.074(6) 0.003(5) 0.011(5) 0.011(6)
C31 0.092(4) 0.103(5) 0.073(4) 0.006(4) 0.008(4) 0.011(4)
C32 0.093(6) 0.104(6) 0.076(6) 0.007(5) 0.006(5) 0.009(6)
C30 0.091(4) 0.103(5) 0.072(4) 0.007(4) 0.008(4) 0.010(4)
C20 0.089(5) 0.103(5) 0.070(5) 0.006(4) 0.009(4) 0.010(4)
C24 0.090(6) 0.103(6) 0.073(6) 0.007(5) 0.010(5) 0.011(6)
C29 0.092(4) 0.103(5) 0.073(4) 0.007(4) 0.008(4) 0.010(4)
S8A 0.098(10) 0.120(17) 0.068(11) 0.004(11) -0.013(12) 0.023(15)
S7A 0.094(18) 0.098(16) 0.11(2) 0.046(15) 0.051(16) 0.036(14)
O16A 0.056(3) 0.054(3) 0.051(3) -0.002(3) 0.005(3) 0.006(3)
O11A 0.057(3) 0.054(3) 0.050(3) -0.002(3) 0.006(3) 0.006(3)
O20A 0.057(3) 0.055(3) 0.051(3) -0.002(3) 0.005(3) 0.006(3)

loop_
_atom_type_symbol
_atom_type_description
_atom_type_scat_dispersion_real
_atom_type_scat_dispersion_imag
_atom_type_scat_source
C C 0.0033 0.0016 'International Tables Vol C Tables 4.2.6.8 and 6.1.1.4'
H H 0.0000 0.0000 'International Tables Vol C Tables 4.2.6.8 and 6.1.1.4'
Cu Cu 0.3201 1.2651 'International Tables Vol C Tables 4.2.6.8 and 6.1.1.4'
Ge Ge 0.1547 1.8001 'International Tables Vol C Tables 4.2.6.8 and 6.1.1.4'
N N 0.0061 0.0033 'International Tables Vol C Tables 4.2.6.8 and 6.1.1.4'
O O 0.0106 0.0060 'International Tables Vol C Tables 4.2.6.8 and 6.1.1.4'
S S 0.1246 0.1234 'International Tables Vol C Tables 4.2.6.8 and 6.1.1.4'
W W -0.8490 6.8722 'International Tables Vol C Tables 4.2.6.8 and 6.1.1.4'

loop_
_geom_angle_atom_site_label_1
_geom_angle_atom_site_label_2
_geom_angle_atom_site_label_3
_geom_angle
_geom_angle_site_symmetry_1
_geom_angle_site_symmetry_3
_geom_angle_publ_flag
O6 W3 O7 102.5(8) . . ?
O6 W3 O4 101.3(8) . . ?
O6 W3 O5 100.6(7) . . ?
O6 W3 O18 154.2(9) . . ?
O6 W3 O16 156.3(10) . 3_666 ?
O6 W3 O8 102.7(7) . . ?
O7 W3 O18 95.9(9) . . ?
O7 W3 O16 60.9(9) . 3_666 ?
O4 W3 O7 156.1(7) . . ?
O4 W3 O5 87.7(7) . . ?
O4 W3 O18 61.1(9) . . ?
O4 W3 O16 96.6(9) . 3_666 ?
O4 W3 O8 88.0(7) . . ?
O5 W3 O7 86.6(7) . . ?
O5 W3 O18 62.3(8) . . ?
O5 W3 O16 95.4(9) . 3_666 ?
O16 W3 O18 49.5(10) 3_666 . ?
O8 W3 O7 88.1(7) . . ?
O8 W3 O5 156.7(7) . . ?
O8 W3 O18 95.8(9) . . ?
O8 W3 O16 62.3(9) . 3_666 ?
O22 W5 O5 88.7(7) . 3_666 ?
O22 W5 O17 95.3(9) . . ?
O22 W5 O18 61.9(9) . 3_666 ?
O22 W5 O11A 89.9(11) . . ?
O11 W5 O22 79.6(12) . . ?
O11 W5 O5 144.2(11) . 3_666 ?
O11 W5 O17 54.5(12) . . ?
O11 W5 O18 82.3(12) . 3_666 ?
O11 W5 O13 90.8(12) . . ?
O5 W5 O17 93.7(8) 3_666 . ?
O5 W5 O18 62.5(8) 3_666 3_666 ?
O5 W5 O11A 164.9(10) 3_666 . ?
O17 W5 O18 47.0(10) . 3_666 ?
O12 W5 O22 101.6(8) . . ?
O12 W5 O11 111.0(11) . . ?
O12 W5 O5 104.5(7) . 3_666 ?
O12 W5 O17 155.3(9) . . ?
O12 W5 O18 157.6(9) . 3_666 ?
O12 W5 O13 101.9(7) . . ?
O12 W5 O11A 90.6(11) . . ?
O13 W5 O22 156.5(7) . . ?
O13 W5 O5 86.8(7) . 3_666 ?
O13 W5 O17 62.1(9) . . ?
O13 W5 O18 95.7(9) . 3_666 ?
O13 W5 O11A 88.5(11) . . ?
O11A W5 O17 71.4(12) . . ?
O14 W6 O19 101.7(7) . . ?
O14 W6 O15 93.6(11) . . ?
O14 W6 O21 94.4(11) . . ?
O14 W6 O17 153.6(9) . . ?
O14 W6 O20 155.6(9) . . ?
O14 W6 O13 100.9(7) . . ?
O14 W6 O16A 110.4(12) . . ?
O14 W6 O20A 111.1(12) . . ?
O19 W6 O15 84.0(10) . . ?
O19 W6 O21 95.0(10) . . ?
O19 W6 O17 99.4(8) . . ?
O19 W6 O20 62.5(8) . . ?
O15 W6 O17 104.2(11) . . ?
O15 W6 O20 67.5(12) . . ?
O21 W6 O15 171.9(13) . . ?
O21 W6 O17 68.0(12) . . ?
O21 W6 O20 104.9(12) . . ?
O20 W6 O17 50.6(10) . . ?
O13 W6 O19 157.4(7) . . ?
O13 W6 O15 94.2(11) . . ?
O13 W6 O21 83.6(11) . . ?
O13 W6 O17 59.1(8) . . ?
O13 W6 O20 95.9(9) . . ?
O16A W6 O19 77.6(11) . . ?
O16A W6 O15 152.1(14) . . ?
O16A W6 O21 21.7(12) . . ?
O16A W6 O17 59.2(13) . . ?
O16A W6 O13 94.8(12) . . ?
O16A W6 O20A 138.5(15) . . ?
O20A W6 O19 94.5(12) . . ?
O20A W6 O15 22.7(12) . . ?
O20A W6 O21 150.2(14) . . ?
O20A W6 O17 82.7(12) . . ?
O20A W6 O13 76.9(11) . . ?
O9 W4 O21 164.3(11) . . ?
O9 W4 O17 96.5(8) . . ?
O9 W4 O16 61.7(9) . 3_666 ?
O9 W4 O16A 147.0(10) . . ?
O9 W4 O11A 91.1(11) . . ?
O11 W4 O9 81.3(11) . . ?
O11 W4 O21 87.6(14) . . ?
O11 W4 O17 50.8(12) . . ?
O11 W4 O16 85.1(12) . 3_666 ?
O11 W4 O8 145.4(11) . . ?
O21 W4 O17 67.8(12) . . ?
O21 W4 O16 106.6(12) . 3_666 ?
O21 W4 O16A 22.2(11) . . ?
O21 W4 O11A 82.0(14) . . ?
O16 W4 O17 52.3(10) 3_666 . ?
O10 W4 O9 100.4(7) . . ?
O10 W4 O11 111.4(11) . . ?
O10 W4 O21 93.9(11) . . ?
O10 W4 O17 153.1(8) . . ?
O10 W4 O16 154.5(9) . 3_666 ?
O10 W4 O8 102.9(7) . . ?
O10 W4 O16A 111.9(11) . . ?
O10 W4 O11A 91.7(10) . . ?
O8 W4 O9 88.0(7) . . ?
O8 W4 O21 95.1(11) . . ?
O8 W4 O17 98.5(8) . . ?
O8 W4 O16 61.0(9) . 3_666 ?
O8 W4 O16A 78.6(11) . . ?
O8 W4 O11A 165.3(10) . . ?
O16A W4 O17 56.7(12) . . ?
O16A W4 O16 85.6(12) . 3_666 ?
O16A W4 O11A 94.5(14) . . ?
O11A W4 O17 67.1(11) . . ?
O11A W4 O16 105.9(11) . 3_666 ?
O1 W1 O9 99.7(7) . 3_666 ?
O1 W1 O7 100.8(7) . 3_666 ?
O1 W1 O15 92.5(11) . . ?
O1 W1 O2 101.6(7) . . ?
O1 W1 O20 155.6(9) . . ?
O1 W1 O16 153.1(9) . . ?
O1 W1 O20A 111.7(11) . . ?
O9 W1 O7 87.7(7) 3_666 3_666 ?
O9 W1 O15 167.1(11) 3_666 . ?
O9 W1 O20 97.9(8) 3_666 . ?
O9 W1 O16 62.8(9) 3_666 . ?
O9 W1 O20A 147.2(11) 3_666 . ?
O7 W1 O15 94.3(11) 3_666 . ?
O7 W1 O20 96.7(9) 3_666 . ?
O7 W1 O16 60.5(9) 3_666 . ?
O15 W1 O20 69.2(12) . . ?
O15 W1 O16 107.3(12) . . ?
O2 W1 O9 87.2(7) . 3_666 ?
O2 W1 O7 157.6(7) . 3_666 ?
O2 W1 O15 86.1(11) . . ?
O2 W1 O20 62.5(9) . . ?
O2 W1 O16 97.9(9) . . ?
O2 W1 O20A 95.4(11) . . ?
O16 W1 O20 51.4(10) . . ?
O20A W1 O15 23.7(12) . . ?
O22 W2 O2 85.9(6) 3_666 . ?
O22 W2 O20 95.1(8) 3_666 . ?
O22 W2 O18 62.2(9) 3_666 . ?
O3 W2 O22 102.9(7) . 3_666 ?
O3 W2 O19 100.1(7) . . ?
O3 W2 O4 104.0(7) . . ?
O3 W2 O2 101.6(7) . . ?
O3 W2 O20 154.5(9) . . ?
O3 W2 O18 157.8(9) . . ?
O19 W2 O22 157.0(7) . 3_666 ?
O19 W2 O4 87.6(7) . . ?
O19 W2 O2 88.6(6) . . ?
O19 W2 O20 62.8(8) . . ?
O19 W2 O18 96.0(9) . . ?
O4 W2 O22 87.8(7) . 3_666 ?
O4 W2 O2 154.4(7) . . ?
O4 W2 O20 94.6(9) . . ?
O4 W2 O18 61.4(9) . . ?
O2 W2 O20 61.3(8) . . ?
O2 W2 O18 93.9(9) . . ?
O20 W2 O18 47.7(10) . . ?
O17 Ge1 O17 180.0 3_666 . ?
O17 Ge1 O20 71.4(13) . . ?
O17 Ge1 O20 71.4(13) 3_666 3_666 ?
O17 Ge1 O20 108.6(13) 3_666 . ?
O17 Ge1 O20 108.6(13) . 3_666 ?
O17 Ge1 O16 74.1(13) . 3_666 ?
O17 Ge1 O16 105.9(13) . . ?
O17 Ge1 O16 74.1(13) 3_666 . ?
O17 Ge1 O16 105.9(13) 3_666 3_666 ?
O20 Ge1 O20 180.0(12) . 3_666 ?
O20 Ge1 O16 70.2(14) . . ?
O20 Ge1 O16 109.8(14) 3_666 . ?
O20 Ge1 O16 70.2(14) 3_666 3_666 ?
O20 Ge1 O16 109.8(14) . 3_666 ?
O18 Ge1 O17 112.3(14) . . ?
O18 Ge1 O17 67.7(14) 3_666 . ?
O18 Ge1 O17 112.3(14) 3_666 3_666 ?
O18 Ge1 O17 67.7(14) . 3_666 ?
O18 Ge1 O20 111.0(14) 3_666 . ?
O18 Ge1 O20 111.0(14) . 3_666 ?
O18 Ge1 O20 69.0(14) . . ?
O18 Ge1 O20 69.0(14) 3_666 3_666 ?
O18 Ge1 O18 180.0 3_666 . ?
O18 Ge1 O16 70.9(14) 3_666 . ?
O18 Ge1 O16 70.9(14) . 3_666 ?
O18 Ge1 O16 109.1(14) 3_666 3_666 ?
O18 Ge1 O16 109.1(14) . . ?
O16 Ge1 O16 180.0(12) 3_666 . ?
W5 O22 W2 139.5(9) . 3_666 ?
W1 O9 W4 137.0(9) 3_666 . ?
W1 O7 W3 138.0(9) 3_666 . ?
W2 O19 W6 136.6(9) . . ?
W3 O4 W2 142.0(9) . . ?
W5 O11 W4 150(2) . . ?
W3 O5 W5 140.4(9) . 3_666 ?
W1 O15 W6 124.7(17) . . ?
O20A O15 W6 65(4) . . ?
O20A O15 W1 74(4) . . ?
W4 O21 W6 127.9(17) . . ?
O16A O21 W6 63(4) . . ?
O16A O21 W4 80(4) . . ?
W1 O2 W2 138.2(9) . . ?
W5 O17 W6 99.2(10) . . ?
W5 O17 W4 98.0(10) . . ?
W6 O17 W4 94.9(10) . . ?
Ge1 O17 W5 124.3(15) . . ?
Ge1 O17 W6 118.7(14) . . ?
Ge1 O17 W4 116.1(13) . . ?
W6 O20 W2 97.9(11) . . ?
W1 O20 W6 97.9(11) . . ?
W1 O20 W2 97.7(11) . . ?
Ge1 O20 W6 119.2(14) . . ?
Ge1 O20 W1 119.8(14) . . ?
Ge1 O20 W2 119.5(14) . . ?
W5 O18 W3 94.4(10) 3_666 . ?
W2 O18 W3 95.0(10) . . ?
W2 O18 W5 95.6(11) . 3_666 ?
Ge1 O18 W3 120.2(15) . . ?
Ge1 O18 W5 121.0(15) . 3_666 ?
Ge1 O18 W2 123.8(16) . . ?
W3 O16 W4 98.3(11) 3_666 3_666 ?
W3 O16 W1 100.3(12) 3_666 . ?
W1 O16 W4 98.5(12) . 3_666 ?
Ge1 O16 W3 119.4(15) . 3_666 ?
Ge1 O16 W4 117.5(15) . 3_666 ?
Ge1 O16 W1 118.6(15) . . ?
W5 O13 W6 139.2(9) . . ?
W3 O8 W4 138.2(9) . . ?
N3 Cu1 N2 129.4(8) . . ?
N3 Cu1 N4 83.3(10) . . ?
N1 Cu1 N2 80.5(8) . . ?
N1 Cu1 N3 129.5(9) . . ?
N1 Cu1 N4 137.3(9) . . ?
N4 Cu1 N2 99.6(9) . . ?
C11 S3 C10 88.9(17) . . ?
C7 S2 C6 91.0(17) . . ?
C3 S1 C2 90.9(17) . . ?
C14 S4 C15 91.3(16) . . ?
C5 N2 Cu1 109.7(18) . . ?
C7 N2 Cu1 143(2) . . ?
C7 N2 C5 106(3) . . ?
C12 N3 Cu1 112(2) . . ?
C10 N3 Cu1 136(2) . . ?
C10 N3 C12 111(3) . . ?
C2 N1 Cu1 130(2) . . ?
C4 N1 Cu1 118(2) . . ?
C4 N1 C2 112(3) . . ?
C13 N4 Cu1 105(2) . . ?
C15 N4 Cu1 133(2) . . ?
C15 N4 C13 115(3) . . ?
C6 C5 N2 115(3) . . ?
C6 C5 C4 129(3) . . ?
C4 C5 N2 116(3) . . ?
C5 C6 S2 109(2) . . ?
N2 C7 S2 119(3) . . ?
N2 C7 C8 117(3) . . ?
C8 C7 S2 123(3) . . ?
C13 C12 N3 112(3) . . ?
C11 C12 N3 112(3) . . ?
C11 C12 C13 136(4) . . ?
N4 C13 C12 125(3) . . ?
N4 C13 C14 111(3) . . ?
C12 C13 C14 124(3) . . ?
N4 C15 S4 112(2) . . ?
N4 C15 C16 121(3) . . ?
C16 C15 S4 127(3) . . ?
N3 C10 S3 115(3) . . ?
N3 C10 C9 123(3) . . ?
C9 C10 S3 122(3) . . ?
C13 C14 S4 111(3) . . ?
C4 C3 S1 111(3) . . ?
N1 C2 S1 111(2) . . ?
N1 C2 C1 125(3) . . ?
C1 C2 S1 124(3) . . ?
C12 C11 S3 113(3) . . ?
N1 C4 C5 115(3) . . ?
N1 C4 C3 115(3) . . ?
C3 C4 C5 131(3) . . ?
N5 Cu2 N6 81.3(9) . . ?
N5 Cu2 N8 151.1(9) . . ?
N5 Cu2 N7 124.6(9) . . ?
N8 Cu2 N6 102.6(8) . . ?
N8 Cu2 N7 81.2(9) . . ?
N7 Cu2 N6 111.2(8) . . ?
C22 S5 C18 90.4(17) . . ?
C21 S6 C23 91.6(17) . . ?
C27 S7 C26 94(2) . . ?
C31 S8 C29 81.6(18) . . ?
C23 N5 Cu2 131(2) . . ?
C20 N5 Cu2 115(2) . . ?
C20 N5 C23 114(3) . . ?
C18 N6 Cu2 140(2) . . ?
C18 N6 C19 112(3) . . ?
C19 N6 Cu2 105(2) . . ?
C31 N8 Cu2 130(2) . . ?
C31 N8 C30 119(3) . . ?
C30 N8 Cu2 110.2(19) . . ?
C26 N7 Cu2 135(2) . . ?
C26 N7 C28 115(3) . . ?
C28 N7 Cu2 110(2) . . ?
N7 C26 S7 100(2) . . ?
N7 C26 C25 128(3) . . ?
N7 C26 S7A 123(3) . . ?
C25 C26 S7 132(3) . . ?
C25 C26 S7A 109(3) . . ?
N7 C28 C27 109(3) . . ?
N7 C28 C30 117(3) . . ?
C27 C28 C30 133(4) . . ?
C20 C21 S6 112(3) . . ?
S7 C27 C28 120(3) . . ?
C28 C27 S7A 110(3) . . ?
N6 C18 S5 116(2) . . ?
N6 C18 C17 123(3) . . ?
C17 C18 S5 121(3) . . ?
C19 C22 S5 109(2) . . ?
N5 C23 S6 110(2) . . ?
N5 C23 C24 124(3) . . ?
C24 C23 S6 126(3) . . ?
N6 C19 C22 113(3) . . ?
N6 C19 C20 119(3) . . ?
C22 C19 C20 128(3) . . ?
N8 C31 S8 118(3) . . ?
N8 C31 C32 127(3) . . ?
N8 C31 S8A 95(2) . . ?
C32 C31 S8 113(3) . . ?
C32 C31 S8A 137(3) . . ?
N8 C30 S8A 80(2) . . ?
C28 C30 N8 121(3) . . ?
C28 C30 S8A 159(3) . . ?
C29 C30 N8 109(3) . . ?
C29 C30 C28 129(4) . . ?
C29 C30 S8A 30.6(19) . . ?
N5 C20 C19 118(3) . . ?
C21 C20 N5 112(3) . . ?
C21 C20 C19 129(4) . . ?
C30 C29 S8 111(3) . . ?
C30 C29 S8A 119(3) . . ?
C31 S8A C30 65.5(14) . . ?
C29 S8A C31 95(2) . . ?
C29 S8A C30 30.4(17) . . ?
C26 S7A C27 81.9(19) . . ?
W6 O16A W4 142.0(19) . . ?
O21 O16A W6 95(5) . . ?
O21 O16A W4 78(4) . . ?
W5 O11A W4 123.4(16) . . ?
W6 O20A W1 142(2) . . ?
O15 O20A W6 92(4) . . ?
O15 O20A W1 82(4) . . ?

loop_
_geom_bond_atom_site_label_1
_geom_bond_atom_site_label_2
_geom_bond_distance
_geom_bond_site_symmetry_2
_geom_bond_publ_flag
W3 O6 1.674(15) . ?
W3 O7 1.903(17) . ?
W3 O4 1.827(16) . ?
W3 O5 1.879(15) . ?
W3 O18 2.42(3) . ?
W3 O16 2.30(3) 3_666 ?
W3 O8 1.874(15) . ?
W5 O22 1.861(16) . ?
W5 O11 1.82(3) . ?
W5 O5 1.884(15) 3_666 ?
W5 O17 2.27(3) . ?
W5 O18 2.41(3) 3_666 ?
W5 O12 1.645(16) . ?
W5 O13 1.851(17) . ?
W5 O11A 1.98(3) . ?
W6 O14 1.636(15) . ?
W6 O19 1.923(16) . ?
W6 O15 2.04(3) . ?
W6 O21 2.01(3) . ?
W6 O17 2.37(3) . ?
W6 O20 2.35(3) . ?
W6 O13 1.916(16) . ?
W6 O16A 1.80(3) . ?
W6 O20A 1.85(3) . ?
W4 O9 1.924(16) . ?
W4 O11 1.86(3) . ?
W4 O21 1.93(3) . ?
W4 O17 2.43(3) . ?
W4 O16 2.35(3) 3_666 ?
W4 O10 1.646(15) . ?
W4 O8 1.896(16) . ?
W4 O16A 1.94(3) . ?
W4 O11A 2.04(3) . ?
W1 O1 1.656(16) . ?
W1 O9 1.884(15) 3_666 ?
W1 O7 1.900(16) 3_666 ?
W1 O15 1.95(3) . ?
W1 O2 1.855(16) . ?
W1 O20 2.34(3) . ?
W1 O16 2.32(3) . ?
W1 O20A 1.89(3) . ?
W2 O22 1.911(15) 3_666 ?
W2 O3 1.661(16) . ?
W2 O19 1.893(15) . ?
W2 O4 1.905(16) . ?
W2 O2 1.924(15) . ?
W2 O20 2.35(3) . ?
W2 O18 2.37(3) . ?
Ge1 O17 1.72(3) . ?
Ge1 O17 1.72(3) 3_666 ?
Ge1 O20 1.74(3) . ?
Ge1 O20 1.74(3) 3_666 ?
Ge1 O18 1.63(3) . ?
Ge1 O18 1.63(3) 3_666 ?
Ge1 O16 1.77(3) . ?
Ge1 O16 1.77(3) 3_666 ?
O15 O20A 0.79(4) . ?
O21 O16A 0.74(4) . ?
Cu1 N2 2.08(3) . ?
Cu1 N3 2.03(2) . ?
Cu1 N1 1.98(2) . ?
Cu1 N4 2.07(3) . ?
S3 C10 1.73(3) . ?
S3 C11 1.67(3) . ?
S2 C6 1.70(3) . ?
S2 C7 1.66(3) . ?
S1 C3 1.66(3) . ?
S1 C2 1.71(3) . ?
S4 C15 1.70(3) . ?
S4 C14 1.68(3) . ?
N2 C5 1.44(3) . ?
N2 C7 1.33(3) . ?
N3 C12 1.41(4) . ?
N3 C10 1.26(3) . ?
N1 C2 1.35(3) . ?
N1 C4 1.33(3) . ?
N4 C13 1.36(3) . ?
N4 C15 1.32(3) . ?
C5 C6 1.41(4) . ?
C5 C4 1.42(4) . ?
C7 C8 1.51(4) . ?
C12 C13 1.40(4) . ?
C12 C11 1.34(4) . ?
C13 C14 1.40(4) . ?
C16 C15 1.40(4) . ?
C1 C2 1.44(4) . ?
C10 C9 1.50(4) . ?
C3 C4 1.35(4) . ?
Cu2 N5 1.96(2) . ?
Cu2 N6 2.22(2) . ?
Cu2 N8 2.02(2) . ?
Cu2 N7 2.11(2) . ?
S5 C18 1.70(3) . ?
S5 C22 1.69(3) . ?
S6 C21 1.67(3) . ?
S6 C23 1.70(3) . ?
S7 C26 1.88(4) . ?
S7 C27 1.31(3) . ?
S8 C31 1.70(4) . ?
S8 C29 2.05(4) . ?
N5 C23 1.36(3) . ?
N5 C20 1.36(4) . ?
N6 C18 1.28(3) . ?
N6 C19 1.37(3) . ?
N8 C31 1.29(3) . ?
N8 C30 1.38(4) . ?
N7 C26 1.32(3) . ?
N7 C28 1.36(3) . ?
C26 C25 1.47(4) . ?
C26 S7A 1.61(4) . ?
C28 C27 1.36(4) . ?
C28 C30 1.37(4) . ?
C17 C18 1.46(4) . ?
C21 C20 1.35(4) . ?
C27 S7A 1.98(4) . ?
C22 C19 1.42(4) . ?
C23 C24 1.41(4) . ?
C19 C20 1.43(4) . ?
C31 C32 1.48(4) . ?
C31 S8A 1.96(4) . ?
C30 C29 1.32(4) . ?
C30 S8A 2.28(4) . ?
C29 S8A 1.33(3) . ?

loop_
_geom_torsion_atom_site_label_1
_geom_torsion_atom_site_label_2
_geom_torsion_atom_site_label_3
_geom_torsion_atom_site_label_4
_geom_torsion
_geom_torsion_site_symmetry_1
_geom_torsion_site_symmetry_2
_geom_torsion_site_symmetry_3
_geom_torsion_site_symmetry_4
_geom_torsion_publ_flag
W6 O15 O20A W1 -142.0(17) . . . . ?
W6 O21 O16A W4 -142.1(17) . . . . ?
W4 O21 O16A W6 142.1(17) . . . . ?
W1 O15 O20A W6 142.0(17) . . . . ?
O6 W3 O4 W2 151.7(14) . . . . ?
O6 W3 O5 W5 -151.9(14) . . . 3_666 ?
O6 W3 O8 W4 -157.4(14) . . . . ?
O22 W5 O11 W4 140(4) . . . . ?
O22 W5 O13 W6 -24(3) . . . . ?
O22 W2 O19 W6 -21(3) 3_666 . . . ?
O14 W6 O16A W4 121(3) . . . . ?
O14 W6 O16A O21 44(5) . . . . ?
O14 W6 O20A W1 122(3) . . . . ?
O14 W6 O20A O15 42(5) . . . . ?
O1 W1 O2 W2 153.9(13) . . . . ?
O1 W1 O20A W6 -122(3) . . . . ?
O1 W1 O20A O15 -37(4) . . . . ?
O3 W2 O19 W6 156.5(12) . . . . ?
O9 W4 O11 W5 -140(4) . . . . ?
O9 W4 O8 W3 55.6(14) . . . . ?
O9 W1 O2 W2 -106.8(13) 3_666 . . . ?
O9 W1 O20A W6 76(4) 3_666 . . . ?
O9 W1 O20A O15 161(3) 3_666 . . . ?
O7 W3 O4 W2 -25(3) . . . . ?
O7 W3 O5 W5 106.0(14) . . . 3_666 ?
O7 W3 O8 W4 -55.0(14) . . . . ?
O7 W1 O2 W2 -30(3) 3_666 . . . ?
O7 W1 O20A W6 142(3) 3_666 . . . ?
O7 W1 O20A O15 -134(4) 3_666 . . . ?
O19 W6 O16A W4 -141(3) . . . . ?
O19 W6 O16A O21 142(5) . . . . ?
O19 W6 O20A W1 18(3) . . . . ?
O19 W6 O20A O15 -63(4) . . . . ?
O4 W3 O5 W5 -50.8(14) . . . 3_666 ?
O4 W3 O8 W4 101.5(14) . . . . ?
O4 W2 O19 W6 -99.7(13) . . . . ?
O11 W5 O22 W2 -96.7(16) . . . 3_666 ?
O11 W5 O13 W6 40.6(16) . . . . ?
O11 W4 O8 W3 -16(3) . . . . ?
O5 W3 O4 W2 51.3(14) . . . . ?
O5 W3 O8 W4 22(3) . . . . ?
O5 W5 O22 W2 49.3(13) 3_666 . . 3_666 ?
O5 W5 O11 W4 67(4) 3_666 . . . ?
O5 W5 O13 W6 -103.7(14) 3_666 . . . ?
O15 W6 O16A W4 -91(4) . . . . ?
O15 W6 O16A O21 -168(4) . . . . ?
O15 W6 O20A W1 81(5) . . . . ?
O15 W1 O2 W2 62.2(16) . . . . ?
O15 W1 O20A W6 -84(5) . . . . ?
O21 W6 O16A W4 77(5) . . . . ?
O21 W6 O20A W1 -90(4) . . . . ?
O21 W6 O20A O15 -171(3) . . . . ?
O21 W4 O11 W5 29(4) . . . . ?
O21 W4 O8 W3 -109.1(16) . . . . ?
O2 W1 O20A W6 -17(3) . . . . ?
O2 W1 O20A O15 67(4) . . . . ?
O2 W2 O19 W6 54.9(13) . . . . ?
O17 W5 O22 W2 -44.3(15) . . . 3_666 ?
O17 W5 O11 W4 35(3) . . . . ?
O17 W5 O13 W6 -7.8(13) . . . . ?
O17 W6 O16A W4 -32(2) . . . . ?
O17 W6 O16A O21 -109(5) . . . . ?
O17 W6 O20A W1 -81(3) . . . . ?
O17 W6 O20A O15 -162(4) . . . . ?
O17 W4 O11 W5 -35(3) . . . . ?
O17 W4 O8 W3 -40.8(15) . . . . ?
O17 Ge1 O20 W6 -176.4(14) 3_666 . . . ?
O17 Ge1 O20 W6 3.6(14) . . . . ?
O17 Ge1 O20 W1 -116.4(18) . . . . ?
O17 Ge1 O20 W1 63.6(18) 3_666 . . . ?
O17 Ge1 O20 W2 -56.5(18) 3_666 . . . ?
O17 Ge1 O20 W2 123.5(18) . . . . ?
O17 Ge1 O18 W3 -117(2) 3_666 . . . ?
O17 Ge1 O18 W3 63(2) . . . . ?
O17 Ge1 O18 W5 -0.3(14) 3_666 . . 3_666 ?
O17 Ge1 O18 W5 179.7(14) . . . 3_666 ?
O17 Ge1 O18 W2 -58(2) . . . . ?
O17 Ge1 O18 W2 122(2) 3_666 . . . ?
O17 Ge1 O16 W3 121.1(19) 3_666 . . 3_666 ?
O17 Ge1 O16 W3 -58.9(19) . . . 3_666 ?
O17 Ge1 O16 W4 -177.7(15) . . . 3_666 ?
O17 Ge1 O16 W4 2.3(15) 3_666 . . 3_666 ?
O17 Ge1 O16 W1 63.9(18) . . . . ?
O17 Ge1 O16 W1 -116.1(18) 3_666 . . . ?
O20 W1 O2 W2 -6.3(12) . . . . ?
O20 W2 O19 W6 -3.3(12) . . . . ?
O20 Ge1 O17 W5 122.9(19) . . . . ?
O20 Ge1 O17 W5 -57.1(19) 3_666 . . . ?
O20 Ge1 O17 W6 176.4(14) 3_666 . . . ?
O20 Ge1 O17 W6 -3.6(14) . . . . ?
O20 Ge1 O17 W4 -115.7(17) . . . . ?
O20 Ge1 O17 W4 64.3(17) 3_666 . . . ?
O20 Ge1 O18 W3 121.1(19) . . . . ?
O20 Ge1 O18 W3 -58.9(19) 3_666 . . . ?
O20 Ge1 O18 W5 -122(2) . . . 3_666 ?
O20 Ge1 O18 W5 58(2) 3_666 . . 3_666 ?
O20 Ge1 O18 W2 0.5(15) . . . . ?
O20 Ge1 O18 W2 -179.5(15) 3_666 . . . ?
O20 Ge1 O16 W3 58.2(19) 3_666 . . 3_666 ?
O20 Ge1 O16 W3 -121.8(19) . . . 3_666 ?
O20 Ge1 O16 W4 119.4(19) . . . 3_666 ?
O20 Ge1 O16 W4 -60.6(19) 3_666 . . 3_666 ?
O20 Ge1 O16 W1 -179.0(14) 3_666 . . . ?
O20 Ge1 O16 W1 1.0(14) . . . . ?
O18 W3 O4 W2 -8.1(13) . . . . ?
O18 W3 O5 W5 7.5(14) . . . 3_666 ?
O18 W3 O8 W4 40.8(15) . . . . ?
O18 W5 O22 W2 -9.9(13) 3_666 . . 3_666 ?
O18 W5 O11 W4 77(4) 3_666 . . . ?
O18 W5 O13 W6 -41.8(15) 3_666 . . . ?
O18 W2 O19 W6 -38.8(14) . . . . ?
O18 Ge1 O17 W5 -0.3(16) 3_666 . . . ?
O18 Ge1 O17 W5 179.7(16) . . . . ?
O18 Ge1 O17 W6 53.3(19) . . . . ?
O18 Ge1 O17 W6 -126.7(19) 3_666 . . . ?
O18 Ge1 O17 W4 121.2(19) 3_666 . . . ?
O18 Ge1 O17 W4 -58.8(19) . . . . ?
O18 Ge1 O20 W6 -120.3(18) . . . . ?
O18 Ge1 O20 W6 59.7(18) 3_666 . . . ?
O18 Ge1 O20 W1 119.7(19) . . . . ?
O18 Ge1 O20 W1 -60.3(19) 3_666 . . . ?
O18 Ge1 O20 W2 -0.5(15) . . . . ?
O18 Ge1 O20 W2 179.5(15) 3_666 . . . ?
O18 Ge1 O16 W3 180.0(15) . . . 3_666 ?
O18 Ge1 O16 W3 0.0(15) 3_666 . . 3_666 ?
O18 Ge1 O16 W4 61(2) . . . 3_666 ?
O18 Ge1 O16 W4 -119(2) 3_666 . . 3_666 ?
O18 Ge1 O16 W1 -57.2(19) . . . . ?
O18 Ge1 O16 W1 122.8(19) 3_666 . . . ?
O16 W3 O4 W2 -43.9(16) 3_666 . . . ?
O16 W3 O5 W5 45.6(16) 3_666 . . 3_666 ?
O16 W3 O8 W4 2.9(14) 3_666 . . . ?
O16 W4 O11 W5 -78(4) 3_666 . . . ?
O16 W4 O8 W3 -2.9(14) 3_666 . . . ?
O16 W1 O2 W2 -44.7(15) . . . . ?
O16 Ge1 O17 W5 60.7(19) . . . . ?
O16 Ge1 O17 W5 -119.3(19) 3_666 . . . ?
O16 Ge1 O17 W6 114.3(18) 3_666 . . . ?
O16 Ge1 O17 W6 -65.7(18) . . . . ?
O16 Ge1 O17 W4 2.2(15) 3_666 . . . ?
O16 Ge1 O17 W4 -177.8(15) . . . . ?
O16 Ge1 O20 W6 119.0(18) . . . . ?
O16 Ge1 O20 W6 -61.0(18) 3_666 . . . ?
O16 Ge1 O20 W1 179.0(14) 3_666 . . . ?
O16 Ge1 O20 W1 -1.0(14) . . . . ?
O16 Ge1 O20 W2 -121.1(18) . . . . ?
O16 Ge1 O20 W2 58.9(18) 3_666 . . . ?
O16 Ge1 O18 W3 0.0(15) 3_666 . . . ?
O16 Ge1 O18 W3 180.0(15) . . . . ?
O16 Ge1 O18 W5 -63(2) . . . 3_666 ?
O16 Ge1 O18 W5 117(2) 3_666 . . 3_666 ?
O16 Ge1 O18 W2 59(2) . . . . ?
O16 Ge1 O18 W2 -121(2) 3_666 . . . ?
O12 W5 O22 W2 153.8(13) . . . 3_666 ?
O12 W5 O11 W4 -122(3) . . . . ?
O12 W5 O13 W6 152.2(13) . . . . ?
O10 W4 O11 W5 122(3) . . . . ?
O10 W4 O8 W3 155.7(13) . . . . ?
O13 W5 O22 W2 -30(3) . . . 3_666 ?
O13 W5 O11 W4 -19(4) . . . . ?
O13 W6 O16A W4 18(3) . . . . ?
O13 W6 O16A O21 -59(5) . . . . ?
O13 W6 O20A W1 -141(3) . . . . ?
O13 W6 O20A O15 139(4) . . . . ?
O8 W3 O4 W2 -105.8(14) . . . . ?
O8 W3 O5 W5 29(3) . . . 3_666 ?
O8 W4 O11 W5 -67(5) . . . . ?
Cu1 N2 C5 C6 -170(2) . . . . ?
Cu1 N2 C5 C4 14(3) . . . . ?
Cu1 N2 C7 S2 161.9(17) . . . . ?
Cu1 N2 C7 C8 -14(5) . . . . ?
Cu1 N3 C12 C13 6(3) . . . . ?
Cu1 N3 C12 C11 -173(2) . . . . ?
Cu1 N3 C10 S3 172.6(15) . . . . ?
Cu1 N3 C10 C9 -4(5) . . . . ?
Cu1 N1 C2 S1 170.5(13) . . . . ?
Cu1 N1 C2 C1 -8(5) . . . . ?
Cu1 N1 C4 C5 10(4) . . . . ?
Cu1 N1 C4 C3 -170(2) . . . . ?
Cu1 N4 C13 C12 19(4) . . . . ?
Cu1 N4 C13 C14 -155(2) . . . . ?
Cu1 N4 C15 S4 148.0(18) . . . . ?
Cu1 N4 C15 C16 -37(5) . . . . ?
S1 C3 C4 N1 -3(4) . . . . ?
S1 C3 C4 C5 176(3) . . . . ?
N2 C5 C6 S2 2(4) . . . . ?
N2 C5 C4 N1 -16(4) . . . . ?
N2 C5 C4 C3 165(3) . . . . ?
N3 C12 C13 N4 -18(5) . . . . ?
N3 C12 C13 C14 156(3) . . . . ?
N3 C12 C11 S3 -2(4) . . . . ?
N4 C13 C14 S4 -1(4) . . . . ?
C5 N2 C7 S2 1(3) . . . . ?
C5 N2 C7 C8 -176(3) . . . . ?
C6 S2 C7 N2 0(3) . . . . ?
C6 S2 C7 C8 176(3) . . . . ?
C6 C5 C4 N1 168(3) . . . . ?
C6 C5 C4 C3 -12(6) . . . . ?
C7 S2 C6 C5 -1(3) . . . . ?
C7 N2 C5 C6 -1(4) . . . . ?
C7 N2 C5 C4 -178(3) . . . . ?
C12 N3 C10 S3 -2(4) . . . . ?
C12 N3 C10 C9 -178(3) . . . . ?
C12 C13 C14 S4 -176(3) . . . . ?
C13 N4 C15 S4 2(4) . . . . ?
C13 N4 C15 C16 177(3) . . . . ?
C13 C12 C11 S3 179(3) . . . . ?
C15 S4 C14 C13 2(3) . . . . ?
C15 N4 C13 C12 174(3) . . . . ?
C15 N4 C13 C14 -1(4) . . . . ?
C10 S3 C11 C12 1(3) . . . . ?
C10 N3 C12 C13 -179(3) . . . . ?
C10 N3 C12 C11 2(4) . . . . ?
C14 S4 C15 N4 -3(3) . . . . ?
C14 S4 C15 C16 -177(3) . . . . ?
C3 S1 C2 N1 0(2) . . . . ?
C3 S1 C2 C1 178(3) . . . . ?
C2 S1 C3 C4 2(3) . . . . ?
C2 N1 C4 C5 -176(3) . . . . ?
C2 N1 C4 C3 3(4) . . . . ?
C11 S3 C10 N3 0(3) . . . . ?
C11 S3 C10 C9 177(3) . . . . ?
C11 C12 C13 N4 161(4) . . . . ?
C11 C12 C13 C14 -25(7) . . . . ?
C4 N1 C2 S1 -2(3) . . . . ?
C4 N1 C2 C1 180(3) . . . . ?
C4 C5 C6 S2 178(3) . . . . ?
Cu2 N5 C23 S6 -178.1(12) . . . . ?
Cu2 N5 C23 C24 11(5) . . . . ?
Cu2 N5 C20 C21 179(2) . . . . ?
Cu2 N5 C20 C19 -7(4) . . . . ?
Cu2 N6 C18 S5 161.4(16) . . . . ?
Cu2 N6 C18 C17 -27(5) . . . . ?
Cu2 N6 C19 C22 -168(2) . . . . ?
Cu2 N6 C19 C20 12(3) . . . . ?
Cu2 N8 C31 S8 -157.0(17) . . . . ?
Cu2 N8 C31 C32 8(5) . . . . ?
Cu2 N8 C31 S8A -167.7(15) . . . . ?
Cu2 N8 C30 C28 -8(4) . . . . ?
Cu2 N8 C30 C29 162(2) . . . . ?
Cu2 N8 C30 S8A 169.9(11) . . . . ?
Cu2 N7 C26 S7 170.3(18) . . . . ?
Cu2 N7 C26 C25 -12(5) . . . . ?
Cu2 N7 C26 S7A 167.3(18) . . . . ?
Cu2 N7 C28 C27 -166(2) . . . . ?
Cu2 N7 C28 C30 5(4) . . . . ?
S5 C22 C19 N6 1(4) . . . . ?
S5 C22 C19 C20 -180(3) . . . . ?
S6 C21 C20 N5 -3(4) . . . . ?
S6 C21 C20 C19 -175(3) . . . . ?
N6 C19 C20 N5 -5(5) . . . . ?
N6 C19 C20 C21 167(3) . . . . ?
N8 C30 C29 S8 3(4) . . . . ?
N8 C30 C29 S8A 15(4) . . . . ?
N7 C26 S7A C27 2(3) . . . . ?
N7 C28 C27 S7 -14(5) . . . . ?
N7 C28 C27 S7A -9(4) . . . . ?
N7 C28 C30 N8 2(5) . . . . ?
N7 C28 C30 C29 -167(3) . . . . ?
N7 C28 C30 S8A -173(6) . . . . ?
C26 S7 C27 C28 9(4) . . . . ?
C26 N7 C28 C27 11(4) . . . . ?
C26 N7 C28 C30 -177(3) . . . . ?
C28 N7 C26 S7 -6(3) . . . . ?
C28 N7 C26 C25 172(3) . . . . ?
C28 N7 C26 S7A -9(4) . . . . ?
C28 C30 C29 S8 172(3) . . . . ?
C28 C30 C29 S8A -176(3) . . . . ?
C21 S6 C23 N5 4(2) . . . . ?
C21 S6 C23 C24 174(3) . . . . ?
C27 S7 C26 N7 -2(3) . . . . ?
C27 S7 C26 C25 -179(3) . . . . ?
C27 C28 C30 N8 170(3) . . . . ?
C27 C28 C30 C29 2(7) . . . . ?
C27 C28 C30 S8A -4(11) . . . . ?
C18 S5 C22 C19 1(3) . . . . ?
C18 N6 C19 C22 -3(4) . . . . ?
C18 N6 C19 C20 178(3) . . . . ?
C22 S5 C18 N6 -2(3) . . . . ?
C22 S5 C18 C17 -175(3) . . . . ?
C22 C19 C20 N5 176(3) . . . . ?
C22 C19 C20 C21 -12(6) . . . . ?
C23 S6 C21 C20 -1(3) . . . . ?
C23 N5 C20 C21 6(4) . . . . ?
C23 N5 C20 C19 179(3) . . . . ?
C19 N6 C18 S5 3(3) . . . . ?
C19 N6 C18 C17 175(3) . . . . ?
C25 C26 S7A C27 -179(3) . . . . ?
C31 N8 C30 C28 -180(3) . . . . ?
C31 N8 C30 C29 -9(4) . . . . ?
C31 N8 C30 S8A -2(3) . . . . ?
C30 N8 C31 S8 13(4) . . . . ?
C30 N8 C31 C32 177(3) . . . . ?
C30 N8 C31 S8A 2(3) . . . . ?
C30 C28 C27 S7 177(4) . . . . ?
C30 C28 C27 S7A -178(4) . . . . ?
C30 C29 S8A C31 -12(4) . . . . ?
C20 N5 C23 S6 -6(3) . . . . ?
C20 N5 C23 C24 -176(3) . . . . ?
C29 S8 C31 N8 -8(3) . . . . ?
C29 S8 C31 C32 -175(3) . . . . ?
O16A W6 O20A W1 -58(4) . . . . ?
O16A W6 O20A O15 -139(4) . . . . ?
O16A W4 O8 W3 -94.1(16) . . . . ?
O11A W5 O22 W2 -115.7(16) . . . 3_666 ?
O11A W5 O13 W6 61.9(15) . . . . ?
O11A W4 O8 W3 -31(5) . . . . ?
O20A W6 O16A W4 -58(4) . . . . ?
O20A W6 O16A O21 -135(4) . . . . ?
O20A W1 O2 W2 40.4(16) . . . . ?
